data_4503102
loop_
_publ_author_name
'Prasad, T. K.'
'Rajasekharan, M. V.'

_publ_section_title
;
 Solvent Dependent Crystallization of Isomeric Chain Coordination Polymers
 in the Ce-Zn/Cd-dipic System
;
_journal_issue 4
_journal_name_full 'Crystal Growth &amp; Design'
_journal_page_first 1346
_journal_paper_doi 10.1021/cg070349z
_journal_volume 8
_journal_year 2008
_chemical_formula_moiety 'C23 H21 Cd Ce N3 O16, 3(H2 O)'
_chemical_formula_sum 'C23 H27 Cd Ce N3 O19'
_chemical_formula_weight 902.00
_chemical_name_systematic
;
 ?
;
_space_group_IT_number 14
_symmetry_cell_setting monoclinic
_symmetry_space_group_name_Hall '-P 2ybc'
_symmetry_space_group_name_H-M 'P 1 21/c 1'
_atom_sites_solution_hydrogens geom
_atom_sites_solution_primary direct
_atom_sites_solution_secondary difmap
_audit_creation_method SHELXL-97
_cell_angle_alpha 90.00
_cell_angle_beta 111.926(6)
_cell_angle_gamma 90.00
_cell_formula_units_Z 4
_cell_length_a 10.2289(11)
_cell_length_b 22.036(2)
_cell_length_c 14.6701(13)
_cell_measurement_reflns_used 5629
_cell_measurement_temperature 100(2)
_cell_measurement_theta_max 28.22
_cell_measurement_theta_min 2.30
_cell_volume 3067.5(5)
_computing_cell_refinement 'Bruker SMART'
_computing_data_collection 'Bruker SMART'
_computing_data_reduction 'Bruker SAINT'
_computing_molecular_graphics ORTEP-3
_computing_publication_material 'SHELXL-97 (Sheldrick, 1997)'
_computing_structure_refinement 'SHELXL-97 (Sheldrick, 1997)'
_computing_structure_solution 'SHELXS-97 (Sheldrick, 1997)'
_diffrn_ambient_temperature 100(2)
_diffrn_measured_fraction_theta_full 0.998
_diffrn_measured_fraction_theta_max 0.968
_diffrn_measurement_device_type 'CCD area detector'
_diffrn_measurement_method 'phi and omega scans'
_diffrn_radiation_monochromator graphite
_diffrn_radiation_source 'sealed tube'
_diffrn_radiation_type MoK\a
_diffrn_radiation_wavelength 0.71073
_diffrn_reflns_av_R_equivalents 0.0384
_diffrn_reflns_av_sigmaI/netI 0.0328
_diffrn_reflns_limit_h_max 13
_diffrn_reflns_limit_h_min -13
_diffrn_reflns_limit_k_max 28
_diffrn_reflns_limit_k_min -29
_diffrn_reflns_limit_l_max 19
_diffrn_reflns_limit_l_min -19
_diffrn_reflns_number 35025
_diffrn_reflns_theta_full 25.00
_diffrn_reflns_theta_max 28.27
_diffrn_reflns_theta_min 1.76
_exptl_absorpt_coefficient_mu 2.248
_exptl_absorpt_correction_T_max 0.799
_exptl_absorpt_correction_T_min 0.591
_exptl_absorpt_correction_type multi-scan
_exptl_absorpt_process_details SADABS
_exptl_crystal_colour 'pale yellow'
_exptl_crystal_density_diffrn 1.953
_exptl_crystal_density_method 'not measured'
_exptl_crystal_description prism
_exptl_crystal_F_000 1776
_exptl_crystal_size_max 0.20
_exptl_crystal_size_mid 0.10
_exptl_crystal_size_min 0.10
_refine_diff_density_max 3.526
_refine_diff_density_min -1.653
_refine_diff_density_rms 0.141
_refine_ls_extinction_method none
_refine_ls_goodness_of_fit_ref 1.048
_refine_ls_hydrogen_treatment constr
_refine_ls_matrix_type full
_refine_ls_number_parameters 426
_refine_ls_number_reflns 7373
_refine_ls_number_restraints 0
_refine_ls_restrained_S_all 1.048
_refine_ls_R_factor_all 0.0455
_refine_ls_R_factor_gt 0.0368
_refine_ls_shift/su_max 0.003
_refine_ls_shift/su_mean 0.000
_refine_ls_structure_factor_coef Fsqd
_refine_ls_weighting_details 'calc w=1/[\s^2^(Fo^2^)+(0.0358P)^2^+11.4131P] where P=(Fo^2^+2Fc^2^)/3'
_refine_ls_weighting_scheme calc
_refine_ls_wR_factor_gt 0.0827
_refine_ls_wR_factor_ref 0.0866
_reflns_number_gt 6364
_reflns_number_total 7373
_reflns_threshold_expression >2sigma(I)
_cod_data_source_file cg070349z-file003.cif
_cod_data_source_block 5
_cod_original_sg_symbol_H-M P21/c
_cod_database_code 4503102

loop_
_symmetry_equiv_pos_as_xyz
'x, y, z'
'-x, y+1/2, -z+1/2'
'-x, -y, -z'
'x, -y-1/2, z-1/2'

loop_
_atom_site_label
_atom_site_type_symbol
_atom_site_fract_x
_atom_site_fract_y
_atom_site_fract_z
_atom_site_U_iso_or_equiv
_atom_site_adp_type
_atom_site_occupancy
_atom_site_symmetry_multiplicity
_atom_site_calc_flag
_atom_site_refinement_flags
Ce Ce 0.25264(2) 0.860949(9) 0.756500(14) 0.01194(6) Uani 1 1 d .
Cd Cd 0.77768(3) 0.761415(13) 1.02542(2) 0.01692(8) Uani 1 1 d .
C11 C 0.4460(4) 0.90976(16) 0.9896(3) 0.0138(7) Uani 1 1 d .
C12 C 0.4841(4) 0.93965(17) 1.0793(3) 0.0161(7) Uani 1 1 d .
H12 H 0.5719 0.9317 1.1309 0.019 Uiso 1 1 calc R
C13 C 0.3906(4) 0.98134(18) 1.0915(3) 0.0183(8) Uani 1 1 d .
H13 H 0.4140 1.0026 1.1519 0.022 Uiso 1 1 calc R
C14 C 0.2629(4) 0.99199(17) 1.0155(3) 0.0181(8) Uani 1 1 d .
H14 H 0.1966 1.0198 1.0231 0.022 Uiso 1 1 calc R
C15 C 0.2344(4) 0.96095(17) 0.9278(3) 0.0149(7) Uani 1 1 d .
C16 C 0.0986(4) 0.96730(17) 0.8387(3) 0.0178(8) Uani 1 1 d .
C17 C 0.5328(4) 0.86191(17) 0.9664(3) 0.0144(7) Uani 1 1 d .
C21 C 0.3389(4) 0.71571(19) 0.7305(3) 0.0245(9) Uani 1 1 d .
C22 C 0.3626(5) 0.6539(2) 0.7463(4) 0.0356(12) Uani 1 1 d .
H22 H 0.4093 0.6314 0.7122 0.043 Uiso 1 1 calc R
C23 C 0.3162(6) 0.6258(2) 0.8131(4) 0.0375(12) Uani 1 1 d .
H23 H 0.3313 0.5836 0.8256 0.045 Uiso 1 1 calc R
C24 C 0.2482(5) 0.6590(2) 0.8614(4) 0.0318(11) Uani 1 1 d .
H24 H 0.2164 0.6403 0.9077 0.038 Uiso 1 1 calc R
C25 C 0.2276(4) 0.71995(18) 0.8407(3) 0.0213(8) Uani 1 1 d .
C26 C 0.1549(4) 0.76179(18) 0.8882(3) 0.0172(8) Uani 1 1 d .
C27 C 0.3882(4) 0.75297(19) 0.6636(3) 0.0235(9) Uani 1 1 d .
C31 C 0.0484(4) 0.89771(17) 0.5214(3) 0.0148(7) Uani 1 1 d .
C32 C -0.0006(4) 0.92635(18) 0.4308(3) 0.0174(8) Uani 1 1 d .
H32 H -0.0887 0.9154 0.3818 0.021 Uiso 1 1 calc R
C33 C 0.0822(4) 0.97157(18) 0.4133(3) 0.0186(8) Uani 1 1 d .
H33 H 0.0506 0.9923 0.3521 0.022 Uiso 1 1 calc R
C34 C 0.2109(4) 0.98619(18) 0.4855(3) 0.0174(8) Uani 1 1 d .
H34 H 0.2698 1.0163 0.4743 0.021 Uiso 1 1 calc R
C35 C 0.2518(4) 0.95576(17) 0.5746(3) 0.0153(7) Uani 1 1 d .
C36 C 0.3883(4) 0.96643(17) 0.6606(3) 0.0164(7) Uani 1 1 d .
C37 C -0.0241(4) 0.84665(17) 0.5511(3) 0.0156(7) Uani 1 1 d .
C41 C 0.5868(6) 0.6458(2) 1.0418(4) 0.0371(12) Uani 1 1 d .
H41A H 0.4930 0.6314 1.0351 0.056 Uiso 1 1 calc R
H41B H 0.6529 0.6393 1.1094 0.056 Uiso 1 1 calc R
H41C H 0.6189 0.6233 0.9964 0.056 Uiso 1 1 calc R
C42 C 1.0104(7) 0.8699(3) 1.0482(6) 0.0582(18) Uani 1 1 d .
H42A H 1.1030 0.8766 1.0444 0.087 Uiso 1 1 calc R
H42B H 1.0144 0.8807 1.1140 0.087 Uiso 1 1 calc R
H42C H 0.9400 0.8953 0.9993 0.087 Uiso 1 1 calc R
N11 N 0.3243(3) 0.92114(14) 0.9155(2) 0.0131(6) Uani 1 1 d .
N21 N 0.2721(3) 0.74775(15) 0.7767(2) 0.0173(7) Uani 1 1 d .
N31 N 0.1717(3) 0.91301(14) 0.5917(2) 0.0134(6) Uani 1 1 d .
O11 O 0.4741(3) 0.83673(12) 0.88211(19) 0.0158(5) Uani 1 1 d .
O12 O 0.6520(3) 0.84965(12) 1.0275(2) 0.0184(6) Uani 1 1 d .
O13 O 0.0947(3) 0.93514(12) 0.76463(19) 0.0167(5) Uani 1 1 d .
O14 O 0.0049(3) 1.00062(14) 0.8427(2) 0.0265(7) Uani 1 1 d .
O21 O 0.3648(3) 0.81005(13) 0.6651(2) 0.0203(6) Uani 1 1 d .
O22 O 0.4505(4) 0.72765(15) 0.6164(3) 0.0404(9) Uani 1 1 d .
O23 O 0.1475(3) 0.81743(12) 0.86076(19) 0.0154(5) Uani 1 1 d .
O24 O 0.1082(3) 0.74103(13) 0.9474(2) 0.0248(6) Uani 1 1 d .
O31 O 0.0404(3) 0.82525(12) 0.63693(19) 0.0165(5) Uani 1 1 d .
O32 O -0.1393(3) 0.82793(13) 0.4919(2) 0.0201(6) Uani 1 1 d .
O33 O 0.3978(3) 0.93689(13) 0.73864(19) 0.0190(6) Uani 1 1 d .
O34 O 0.4791(3) 1.00003(13) 0.6521(2) 0.0234(6) Uani 1 1 d .
O41 O 0.5802(3) 0.70952(13) 1.0188(2) 0.0241(6) Uani 1 1 d .
H41 H 0.5097 0.7244 1.0367 0.031 Uiso 1 1 d R
O42 O 0.9739(4) 0.81036(14) 1.0300(3) 0.0370(9) Uani 1 1 d .
H42 H 1.0243 0.7913 1.0110 0.048 Uiso 1 1 d R
O43 O 0.6847(3) 0.77257(13) 0.8574(2) 0.0211(6) Uani 1 1 d .
H43B H 0.7407 0.7952 0.8377 0.027 Uiso 1 1 d R
H43A H 0.6128 0.7930 0.8547 0.027 Uiso 1 1 d R
O44 O 0.8589(3) 0.77011(14) 1.1906(2) 0.0248(6) Uani 1 1 d .
H44B H 0.8564 0.7370 1.2194 0.054(19) Uiso 1 1 d R
H44A H 0.7802 0.7787 1.1984 0.16(5) Uiso 1 1 d R
O1W O -0.1496(3) 0.83804(13) 0.7842(2) 0.0227(6) Uani 1 1 d .
H1B H -0.1782 0.8745 0.7579 0.029 Uiso 1 1 d R
H1A H -0.0507 0.8333 0.8298 0.029 Uiso 1 1 d R
O2W O -0.2465(3) 0.95090(15) 0.7195(3) 0.0377(8) Uani 1 1 d .
H2B H -0.1821 0.9752 0.7607 0.049 Uiso 1 1 d R
H2A H -0.3213 0.9685 0.7057 0.049 Uiso 1 1 d R
O3W O -0.2891(6) 0.8445(2) 0.2625(4) 0.0731(14) Uani 1 1 d .
H3A H -0.2487 0.8399 0.3243 0.095 Uiso 1 1 d R
H3B H -0.3807 0.8298 0.2289 0.095 Uiso 1 1 d R

loop_
_atom_site_aniso_label
_atom_site_aniso_U_11
_atom_site_aniso_U_22
_atom_site_aniso_U_33
_atom_site_aniso_U_23
_atom_site_aniso_U_13
_atom_site_aniso_U_12
Ce 0.01309(10) 0.01122(10) 0.01301(10) -0.00096(7) 0.00662(8) -0.00137(8)
Cd 0.01957(14) 0.01690(14) 0.01853(14) 0.00199(10) 0.01201(11) 0.00293(11)
C11 0.0157(17) 0.0113(17) 0.0162(17) 0.0033(14) 0.0079(14) -0.0017(14)
C12 0.0149(17) 0.0177(18) 0.0149(17) 0.0012(14) 0.0047(14) -0.0023(15)
C13 0.0216(19) 0.0167(19) 0.0167(18) -0.0023(15) 0.0074(15) -0.0029(16)
C14 0.0189(19) 0.0134(17) 0.0232(19) -0.0046(15) 0.0093(16) -0.0015(15)
C15 0.0166(18) 0.0128(17) 0.0159(17) -0.0008(14) 0.0066(15) -0.0001(14)
C16 0.0167(18) 0.0146(18) 0.0188(18) -0.0013(15) 0.0031(15) 0.0015(15)
C17 0.0157(17) 0.0125(17) 0.0176(17) 0.0048(14) 0.0094(15) -0.0007(14)
C21 0.022(2) 0.019(2) 0.038(2) -0.0079(18) 0.0178(19) -0.0035(17)
C22 0.035(3) 0.021(2) 0.065(3) -0.012(2) 0.035(3) -0.0008(19)
C23 0.042(3) 0.013(2) 0.068(4) 0.000(2) 0.033(3) -0.0006(19)
C24 0.033(2) 0.015(2) 0.058(3) 0.002(2) 0.030(2) -0.0001(18)
C25 0.020(2) 0.0142(18) 0.035(2) -0.0009(17) 0.0157(18) -0.0009(15)
C26 0.0164(18) 0.0143(17) 0.0241(19) 0.0015(15) 0.0112(16) 0.0003(15)
C27 0.022(2) 0.022(2) 0.034(2) -0.0121(18) 0.0182(18) -0.0076(17)
C31 0.0153(18) 0.0138(18) 0.0165(17) -0.0020(14) 0.0073(15) 0.0013(14)
C32 0.0144(18) 0.0179(19) 0.0180(18) -0.0018(15) 0.0039(15) 0.0021(15)
C33 0.0205(19) 0.0175(19) 0.0178(18) 0.0025(15) 0.0070(16) 0.0012(15)
C34 0.0175(18) 0.0168(18) 0.0207(19) 0.0021(15) 0.0104(16) -0.0004(15)
C35 0.0166(18) 0.0127(17) 0.0203(18) -0.0027(14) 0.0111(15) -0.0013(14)
C36 0.0158(18) 0.0154(18) 0.0195(18) -0.0001(14) 0.0082(15) -0.0028(15)
C37 0.0130(17) 0.0165(18) 0.0192(18) -0.0049(14) 0.0082(15) -0.0013(14)
C41 0.040(3) 0.023(2) 0.053(3) 0.006(2) 0.023(3) -0.001(2)
C42 0.045(3) 0.040(3) 0.095(5) -0.029(3) 0.032(4) -0.015(3)
N11 0.0156(15) 0.0103(14) 0.0140(14) -0.0002(11) 0.0063(12) -0.0019(12)
N21 0.0164(15) 0.0135(15) 0.0263(17) -0.0040(13) 0.0128(14) -0.0014(12)
N31 0.0142(15) 0.0135(15) 0.0143(14) -0.0018(12) 0.0073(12) -0.0016(12)
O11 0.0174(13) 0.0145(13) 0.0164(13) -0.0007(10) 0.0073(11) 0.0013(11)
O12 0.0172(13) 0.0186(14) 0.0187(13) 0.0004(11) 0.0060(11) 0.0029(11)
O13 0.0177(13) 0.0158(13) 0.0150(12) -0.0018(10) 0.0042(11) 0.0029(11)
O14 0.0202(15) 0.0251(16) 0.0279(16) -0.0092(13) 0.0017(12) 0.0089(12)
O21 0.0202(14) 0.0230(15) 0.0221(14) -0.0048(11) 0.0129(12) -0.0018(12)
O22 0.049(2) 0.0300(19) 0.065(2) -0.0191(17) 0.047(2) -0.0111(16)
O23 0.0186(13) 0.0128(13) 0.0182(13) 0.0005(10) 0.0107(11) 0.0009(10)
O24 0.0306(16) 0.0189(14) 0.0360(17) 0.0082(13) 0.0253(14) 0.0034(13)
O31 0.0178(13) 0.0164(13) 0.0180(13) -0.0008(10) 0.0097(11) -0.0041(11)
O32 0.0151(13) 0.0198(14) 0.0260(15) -0.0017(12) 0.0082(12) -0.0042(11)
O33 0.0191(14) 0.0204(14) 0.0151(13) 0.0005(11) 0.0035(11) -0.0076(11)
O34 0.0185(14) 0.0234(15) 0.0258(15) 0.0039(12) 0.0055(12) -0.0079(12)
O41 0.0239(15) 0.0179(14) 0.0359(17) 0.0028(12) 0.0173(13) -0.0003(12)
O42 0.041(2) 0.0237(17) 0.065(2) -0.0147(16) 0.0421(19) -0.0117(15)
O43 0.0236(15) 0.0237(15) 0.0208(14) 0.0036(11) 0.0138(12) 0.0053(12)
O44 0.0313(17) 0.0239(16) 0.0209(15) 0.0021(12) 0.0117(13) 0.0058(13)
O1W 0.0244(15) 0.0208(14) 0.0237(15) 0.0038(12) 0.0099(12) 0.0013(12)
O2W 0.0216(16) 0.0250(17) 0.058(2) -0.0073(16) 0.0054(16) -0.0007(13)
O3W 0.082(4) 0.070(3) 0.061(3) 0.008(3) 0.019(3) -0.007(3)

loop_
_atom_type_symbol
_atom_type_description
_atom_type_scat_dispersion_real
_atom_type_scat_dispersion_imag
_atom_type_scat_source
C C 0.0033 0.0016 'International Tables Vol C Tables 4.2.6.8 and 6.1.1.4'
H H 0.0000 0.0000 'International Tables Vol C Tables 4.2.6.8 and 6.1.1.4'
Cd Cd -0.8075 1.2024 'International Tables Vol C Tables 4.2.6.8 and 6.1.1.4'
Ce Ce -0.2486 2.6331 'International Tables Vol C Tables 4.2.6.8 and 6.1.1.4'
N N 0.0061 0.0033 'International Tables Vol C Tables 4.2.6.8 and 6.1.1.4'
O O 0.0106 0.0060 'International Tables Vol C Tables 4.2.6.8 and 6.1.1.4'

loop_
_geom_angle_atom_site_label_1
_geom_angle_atom_site_label_2
_geom_angle_atom_site_label_3
_geom_angle
_geom_angle_site_symmetry_1
_geom_angle_site_symmetry_3
O33 Ce O13 89.12(10) . .
O33 Ce O21 79.06(10) . .
O13 Ce O21 149.18(10) . .
O33 Ce O31 127.42(9) . .
O13 Ce O31 79.00(9) . .
O21 Ce O31 85.77(9) . .
O33 Ce O23 145.88(9) . .
O13 Ce O23 76.19(9) . .
O21 Ce O23 127.57(10) . .
O31 Ce O23 80.33(9) . .
O33 Ce O11 77.60(9) . .
O13 Ce O11 126.38(9) . .
O21 Ce O11 78.99(9) . .
O31 Ce O11 147.59(9) . .
O23 Ce O11 86.56(9) . .
O33 Ce N21 134.86(10) . .
O13 Ce N21 135.72(10) . .
O21 Ce N21 63.86(10) . .
O31 Ce N21 76.51(10) . .
O23 Ce N21 63.76(10) . .
O11 Ce N21 71.11(10) . .
O33 Ce N31 63.73(10) . .
O13 Ce N31 75.18(10) . .
O21 Ce N31 74.05(10) . .
O31 Ce N31 63.70(9) . .
O23 Ce N31 137.37(10) . .
O11 Ce N31 136.03(10) . .
N21 Ce N31 123.28(10) . .
O33 Ce N11 75.47(10) . .
O13 Ce N11 63.59(9) . .
O21 Ce N11 137.54(10) . .
O31 Ce N11 136.60(10) . .
O23 Ce N11 70.41(9) . .
O11 Ce N11 62.79(9) . .
N21 Ce N11 115.28(10) . .
N31 Ce N11 121.44(10) . .
O42 Cd O44 87.74(13) . .
O42 Cd O32 91.17(11) . 4_676
O44 Cd O32 106.79(10) . 4_676
O42 Cd O41 178.44(11) . .
O44 Cd O41 93.05(11) . .
O32 Cd O41 87.32(10) 4_676 .
O42 Cd O43 89.34(12) . .
O44 Cd O43 168.68(10) . .
O32 Cd O43 84.20(10) 4_676 .
O41 Cd O43 90.14(11) . .
O42 Cd O12 95.13(11) . .
O44 Cd O12 84.19(10) . .
O32 Cd O12 167.58(10) 4_676 .
O41 Cd O12 86.29(10) . .
O43 Cd O12 85.18(10) . .
N11 C11 C12 121.9(3) . .
N11 C11 C17 113.5(3) . .
C12 C11 C17 124.6(3) . .
C13 C12 C11 118.2(4) . .
C14 C13 C12 119.8(4) . .
C13 C14 C15 118.1(4) . .
N11 C15 C14 122.3(4) . .
N11 C15 C16 113.6(3) . .
C14 C15 C16 124.1(3) . .
O14 C16 O13 126.3(4) . .
O14 C16 C15 119.7(3) . .
O13 C16 C15 114.0(3) . .
O12 C17 O11 125.6(4) . .
O12 C17 C11 119.6(3) . .
O11 C17 C11 114.8(3) . .
N21 C21 C22 121.7(4) . .
N21 C21 C27 113.8(4) . .
C22 C21 C27 124.4(4) . .
C23 C22 C21 118.2(4) . .
C24 C23 C22 120.0(4) . .
C23 C24 C25 118.2(4) . .
N21 C25 C24 122.6(4) . .
N21 C25 C26 113.6(3) . .
C24 C25 C26 123.8(4) . .
O24 C26 O23 125.9(4) . .
O24 C26 C25 119.3(4) . .
O23 C26 C25 114.8(3) . .
O22 C27 O21 126.3(4) . .
O22 C27 C21 119.2(4) . .
O21 C27 C21 114.5(4) . .
N31 C31 C32 121.5(4) . .
N31 C31 C37 113.0(3) . .
C32 C31 C37 125.4(3) . .
C31 C32 C33 118.4(4) . .
C34 C33 C32 119.7(4) . .
C33 C34 C35 118.3(4) . .
N31 C35 C34 122.0(4) . .
N31 C35 C36 113.2(3) . .
C34 C35 C36 124.8(3) . .
O34 C36 O33 125.8(4) . .
O34 C36 C35 120.4(3) . .
O33 C36 C35 113.7(3) . .
O32 C37 O31 125.0(4) . .
O32 C37 C31 119.2(3) . .
O31 C37 C31 115.8(3) . .
C15 N11 C11 119.6(3) . .
C15 N11 Ce 119.4(2) . .
C11 N11 Ce 120.7(2) . .
C21 N21 C25 119.3(4) . .
C21 N21 Ce 120.0(3) . .
C25 N21 Ce 120.4(3) . .
C35 N31 C31 120.1(3) . .
C35 N31 Ce 119.8(2) . .
C31 N31 Ce 120.1(2) . .
C17 O11 Ce 128.0(2) . .
C17 O12 Cd 124.5(2) . .
C16 O13 Ce 128.8(2) . .
C27 O21 Ce 127.7(3) . .
C26 O23 Ce 126.9(2) . .
C37 O31 Ce 127.2(2) . .
C37 O32 Cd 118.0(3) . 4_475
C36 O33 Ce 128.8(2) . .
C41 O41 Cd 120.9(3) . .
C42 O42 Cd 129.9(3) . .

loop_
_geom_bond_atom_site_label_1
_geom_bond_atom_site_label_2
_geom_bond_distance
_geom_bond_site_symmetry_2
Ce O33 2.316(3) .
Ce O13 2.333(3) .
Ce O21 2.350(3) .
Ce O31 2.359(3) .
Ce O23 2.376(3) .
Ce O11 2.386(3) .
Ce N21 2.511(3) .
Ce N31 2.520(3) .
Ce N11 2.541(3) .
Cd O42 2.257(3) .
Cd O44 2.258(3) .
Cd O32 2.270(3) 4_676
Cd O41 2.291(3) .
Cd O43 2.300(3) .
Cd O12 2.338(3) .
C11 N11 1.336(5) .
C11 C12 1.392(5) .
C11 C17 1.497(5) .
C12 C13 1.386(6) .
C13 C14 1.385(6) .
C14 C15 1.388(5) .
C15 N11 1.331(5) .
C15 C16 1.517(5) .
C16 O14 1.226(5) .
C16 O13 1.286(5) .
C17 O12 1.244(5) .
C17 O11 1.282(5) .
C21 N21 1.331(5) .
C21 C22 1.388(6) .
C21 C27 1.504(6) .
C22 C23 1.384(7) .
C23 C24 1.373(7) .
C24 C25 1.376(6) .
C25 N21 1.335(5) .
C25 C26 1.509(5) .
C26 O24 1.224(5) .
C26 O23 1.284(5) .
C27 O22 1.235(5) .
C27 O21 1.282(5) .
C31 N31 1.340(5) .
C31 C32 1.385(5) .
C31 C37 1.499(5) .
C32 C33 1.393(6) .
C33 C34 1.385(5) .
C34 C35 1.387(5) .
C35 N31 1.332(5) .
C35 C36 1.511(5) .
C36 O34 1.230(5) .
C36 O33 1.289(5) .
C37 O32 1.244(5) .
C37 O31 1.274(5) .
C41 O41 1.440(5) .
C42 O42 1.363(6) .
O32 Cd 2.270(3) 4_475
